data_2238040
loop_
_publ_author_name
'Smith, Graham'
'Lynch, Daniel E.'

_publ_section_title
;
 2-[(3,3-Dimethylindolin-2-ylidene)methyl]-4-[(3,3-dimethyl-3<i>H</i>-indol-1-ium-2-yl)methylidene]-3-oxocyclobut-1-en-1-olate
 chloroform disolvate
;
_journal_coeditor_code SU2588
_journal_issue 5
_journal_name_full 'Acta Crystallographica Section E'
_journal_page_first o786
_journal_page_last o787
_journal_paper_doi 10.1107/S1600536813010386
_journal_volume 69
_journal_year 2013
_chemical_formula_iupac 'C26 H24 N2 O2, 2C H Cl3'
_chemical_formula_moiety 'C26 H24 N2 O2, 2(C H Cl3)'
_chemical_formula_sum 'C28 H26 Cl6 N2 O2'
_chemical_formula_weight 635.21
_chemical_name_systematic
;2-[(3,3-Dimethylindolin-2-ylidene)methyl]-4-[(3,3-dimethyl-3<i>H</i>-indol-1-ium-2-yl)methylidene]-3-oxocyclobut-1-en-1-olate
chloroform disolvate
;
_space_group_IT_number 15
_symmetry_cell_setting monoclinic
_symmetry_space_group_name_Hall '-C 2yc'
_symmetry_space_group_name_H-M 'C 1 2/c 1'
_atom_sites_solution_hydrogens geom
_atom_sites_solution_primary direct
_atom_sites_solution_secondary difmap
_audit_creation_method SHELXL-97
_cell_angle_alpha 90.00
_cell_angle_beta 109.561(5)
_cell_angle_gamma 90.00
_cell_formula_units_Z 4
_cell_length_a 20.4270(11)
_cell_length_b 13.5433(5)
_cell_length_c 11.4259(5)
_cell_measurement_reflns_used 2690
_cell_measurement_temperature 200.0(10)
_cell_measurement_theta_max 28.84
_cell_measurement_theta_min 3.27
_cell_volume 2978.5(3)
_computing_cell_refinement 'CrysAlis PRO (Agilent, 2012)'
_computing_data_collection 'CrysAlis PRO (Agilent, 2012)'
_computing_data_reduction 'CrysAlis PRO (Agilent, 2012)'
_computing_molecular_graphics 'PLATON (Spek, 2009)'
_computing_publication_material 'PLATON (Spek, 2009)'
_computing_structure_refinement 'SHELXL97 (Sheldrick, 2008)'
_computing_structure_solution 'SHELXS97 (Sheldrick, 2008)'
_diffrn_ambient_temperature 200.0(10)
_diffrn_detector_area_resol_mean 16.077
_diffrn_measured_fraction_theta_full 0.998
_diffrn_measured_fraction_theta_max 0.998
_diffrn_measurement_device_type 'Oxford Diffraction Gemini-S CCD-detector diffractometer'
_diffrn_measurement_method '\w scans'
_diffrn_radiation_monochromator graphite
_diffrn_radiation_source 'Enhance (Mo) X-ray source'
_diffrn_radiation_type MoK\a
_diffrn_radiation_wavelength 0.71073
_diffrn_reflns_av_R_equivalents 0.0269
_diffrn_reflns_av_sigmaI/netI 0.0265
_diffrn_reflns_limit_h_max 25
_diffrn_reflns_limit_h_min -22
_diffrn_reflns_limit_k_max 16
_diffrn_reflns_limit_k_min -16
_diffrn_reflns_limit_l_max 14
_diffrn_reflns_limit_l_min -13
_diffrn_reflns_number 10054
_diffrn_reflns_theta_full 26.00
_diffrn_reflns_theta_max 26.00
_diffrn_reflns_theta_min 3.45
_diffrn_standards_number 0
_exptl_absorpt_coefficient_mu 0.606
_exptl_absorpt_correction_T_max 0.8884
_exptl_absorpt_correction_T_min 0.7937
_exptl_absorpt_correction_type multi-scan
_exptl_absorpt_process_details '(CrysAlis PRO; Agilent, 2012)'
_exptl_crystal_colour green
_exptl_crystal_density_diffrn 1.416
_exptl_crystal_density_method 'not measured'
_exptl_crystal_description prism
_exptl_crystal_F_000 1304
_exptl_crystal_size_max 0.40
_exptl_crystal_size_mid 0.22
_exptl_crystal_size_min 0.20
_refine_diff_density_max 0.539
_refine_diff_density_min -0.495
_refine_ls_extinction_method none
_refine_ls_goodness_of_fit_ref 1.018
_refine_ls_hydrogen_treatment constr
_refine_ls_matrix_type full
_refine_ls_number_parameters 176
_refine_ls_number_reflns 2926
_refine_ls_number_restraints 0
_refine_ls_restrained_S_all 1.018
_refine_ls_R_factor_all 0.0553
_refine_ls_R_factor_gt 0.0438
_refine_ls_shift/su_max 0.000
_refine_ls_shift/su_mean 0.000
_refine_ls_structure_factor_coef Fsqd
_refine_ls_weighting_details 'calc w=1/[\s^2^(Fo^2^)+(0.0470P)^2^+4.0361P] where P=(Fo^2^+2Fc^2^)/3'
_refine_ls_weighting_scheme calc
_refine_ls_wR_factor_gt 0.1042
_refine_ls_wR_factor_ref 0.1124
_reflns_number_gt 2415
_reflns_number_total 2926
_reflns_threshold_expression I>2\s(I)
_cod_data_source_file su2588.cif
_cod_data_source_block I
_cod_original_sg_symbol_H-M 'C 2/c'
_cod_database_code 2238040
_cod_database_fobs_code 2238040

loop_
_symmetry_equiv_pos_site_id
_symmetry_equiv_pos_as_xyz
1 x,y,z
2 -x,y,1/2-z
3 -x,-y,-z
4 x,-y,1/2+z
5 1/2+x,1/2+y,z
6 1/2-x,1/2+y,1/2-z
7 1/2-x,1/2-y,-z
8 1/2+x,1/2-y,1/2+z

loop_
_atom_site_aniso_label
_atom_site_aniso_U_11
_atom_site_aniso_U_22
_atom_site_aniso_U_33
_atom_site_aniso_U_12
_atom_site_aniso_U_13
_atom_site_aniso_U_23
O1 0.0502(14) 0.0225(10) 0.0651(15) 0.0000 0.0351(12) 0.0000
O2 0.0396(12) 0.0231(10) 0.0439(12) 0.0000 0.0240(10) 0.0000
N1 0.0351(9) 0.0247(9) 0.0344(9) 0.0005(7) 0.0203(8) 0.0024(7)
C1 0.0302(15) 0.0265(15) 0.0392(16) 0.0000 0.0161(13) 0.0000
C2 0.0261(10) 0.0252(10) 0.0342(11) -0.0004(8) 0.0111(9) 0.0009(8)
C3 0.0260(14) 0.0265(15) 0.0304(14) 0.0000 0.0108(12) 0.0000
C4 0.0336(11) 0.0229(10) 0.0377(11) -0.0023(8) 0.0176(9) 0.0028(8)
C5 0.0268(10) 0.0281(10) 0.0272(10) -0.0018(8) 0.0099(8) 0.0017(8)
C6 0.0315(11) 0.0308(11) 0.0310(10) -0.0012(9) 0.0156(9) 0.0018(8)
C7 0.0336(12) 0.0442(13) 0.0349(11) 0.0034(10) 0.0162(10) 0.0003(9)
C8 0.0399(13) 0.0444(14) 0.0373(12) 0.0119(11) 0.0150(10) -0.0059(10)
C9 0.0432(13) 0.0337(12) 0.0375(12) 0.0079(10) 0.0102(10) -0.0026(9)
C10 0.0392(12) 0.0288(11) 0.0325(11) -0.0001(9) 0.0127(9) 0.0009(8)
C11 0.0291(10) 0.0295(10) 0.0254(9) 0.0031(8) 0.0098(8) 0.0002(8)
C12 0.0272(10) 0.0315(11) 0.0303(10) 0.0004(9) 0.0110(8) 0.0009(8)
C13 0.0350(12) 0.0408(13) 0.0477(13) -0.0062(10) 0.0196(11) -0.0029(10)
C14 0.0524(15) 0.0354(12) 0.0366(12) 0.0007(11) 0.0206(11) 0.0076(9)
Cl1 0.0984(7) 0.0894(6) 0.0439(4) -0.0101(5) 0.0303(4) -0.0026(4)
Cl2 0.0981(6) 0.0384(4) 0.0764(5) -0.0049(4) 0.0234(5) -0.0064(3)
Cl3 0.0658(5) 0.0531(4) 0.0653(5) -0.0084(4) 0.0077(4) 0.0035(3)
C15 0.0548(15) 0.0384(13) 0.0436(13) -0.0135(12) 0.0214(12) -0.0011(10)

loop_
_atom_site_type_symbol
_atom_site_label
_atom_site_fract_x
_atom_site_fract_y
_atom_site_fract_z
_atom_site_U_iso_or_equiv
_atom_site_thermal_displace_type
_atom_site_calc_flag
_atom_site_refinement_flags
_atom_site_occupancy
O O1 0.00000 0.35895(15) 0.75000 0.0420(8) Uani . . 1.000
O O2 0.00000 0.02418(14) 0.75000 0.0330(7) Uani . . 1.000
N N1 0.08460(9) 0.01681(12) 0.60326(15) 0.0292(5) Uani . . 1.000
C C1 0.00000 0.2681(2) 0.75000 0.0308(9) Uani . . 1.000
C C2 0.03058(10) 0.19196(14) 0.69306(18) 0.0283(6) Uani . . 1.000
C C3 0.00000 0.1172(2) 0.75000 0.0273(8) Uani . . 1.000
C C4 0.07197(11) 0.19354(15) 0.61835(19) 0.0300(6) Uani . . 1.000
C C5 0.09788(10) 0.11037(14) 0.57941(18) 0.0272(6) Uani . . 1.000
C C6 0.14808(11) 0.10979(15) 0.50618(19) 0.0298(6) Uani . . 1.000
C C7 0.19200(12) -0.05112(17) 0.4256(2) 0.0364(7) Uani . . 1.000
C C8 0.18945(12) -0.15368(18) 0.4251(2) 0.0400(8) Uani . . 1.000
C C9 0.15195(12) -0.20386(17) 0.4872(2) 0.0390(7) Uani . . 1.000
C C10 0.11502(12) -0.15347(15) 0.55071(19) 0.0333(7) Uani . . 1.000
C C11 0.11792(11) -0.05144(15) 0.54957(18) 0.0278(6) Uani . . 1.000
C C12 0.15568(10) -0.00001(15) 0.48861(18) 0.0293(6) Uani . . 1.000
C C13 0.21729(12) 0.15545(17) 0.5872(2) 0.0397(7) Uani . . 1.000
C C14 0.11833(13) 0.16552(17) 0.3829(2) 0.0400(8) Uani . . 1.000
Cl Cl1 0.10014(5) 0.46856(7) 0.50703(7) 0.0756(3) Uani . . 1.000
Cl Cl2 0.09549(5) 0.60290(5) 0.70002(8) 0.0724(3) Uani . . 1.000
Cl Cl3 0.17949(4) 0.42725(6) 0.76203(7) 0.0650(3) Uani . . 1.000
C C15 0.10219(14) 0.47904(18) 0.6610(2) 0.0444(8) Uani . . 1.000
H H1 0.05820 0.00030 0.64720 0.0350 Uiso . R 1.000
H H4 0.08300 0.25470 0.59290 0.0360 Uiso calc R 1.000
H H7 0.21760 -0.01770 0.38450 0.0440 Uiso calc R 1.000
H H8 0.21330 -0.18910 0.38230 0.0480 Uiso calc R 1.000
H H9 0.15150 -0.27250 0.48640 0.0470 Uiso calc R 1.000
H H10 0.08950 -0.18680 0.59210 0.0400 Uiso calc R 1.000
H H131 0.23420 0.12070 0.66480 0.0600 Uiso calc R 1.000
H H132 0.21030 0.22370 0.60240 0.0600 Uiso calc R 1.000
H H133 0.25060 0.15050 0.54490 0.0600 Uiso calc R 1.000
H H141 0.15020 0.16100 0.33750 0.0600 Uiso calc R 1.000
H H142 0.11160 0.23360 0.39920 0.0600 Uiso calc R 1.000
H H143 0.07460 0.13680 0.33480 0.0600 Uiso calc R 1.000
H H15 0.06270 0.44250 0.66990 0.0530 Uiso calc R 1.000

loop_
_atom_type_symbol
_atom_type_description
_atom_type_scat_dispersion_real
_atom_type_scat_dispersion_imag
_atom_type_scat_source
C C 0.0033 0.0016 'International Tables Vol C Tables 4.2.6.8 and 6.1.1.4'
H H 0.0000 0.0000 'International Tables Vol C Tables 4.2.6.8 and 6.1.1.4'
Cl Cl 0.1484 0.1585 'International Tables Vol C Tables 4.2.6.8 and 6.1.1.4'
N N 0.0061 0.0033 'International Tables Vol C Tables 4.2.6.8 and 6.1.1.4'
O O 0.0106 0.0060 'International Tables Vol C Tables 4.2.6.8 and 6.1.1.4'

loop_
_geom_angle_atom_site_label_1
_geom_angle_atom_site_label_2
_geom_angle_atom_site_label_3
_geom_angle_site_symmetry_3
_geom_angle
_geom_angle_publ_flag
C5 N1 C11 . 111.84(18) no
C11 N1 H1 . 124.00 no
C5 N1 H1 . 124.00 no
C2 C1 C2 2_556 90.59(19) no
O1 C1 C2 2_556 134.70(11) no
O1 C1 C2 . 134.70(11) no
C1 C2 C3 . 88.88(16) no
C1 C2 C4 . 134.41(18) no
C3 C2 C4 . 136.70(18) no
O2 C3 C2 . 134.18(11) no
C2 C3 C2 2_556 91.64(19) no
O2 C3 C2 2_556 134.18(11) no
C2 C4 C5 . 124.33(19) no
N1 C5 C4 . 125.4(2) no
N1 C5 C6 . 108.97(17) no
C4 C5 C6 . 125.59(18) no
C5 C6 C12 . 101.26(16) no
C12 C6 C13 . 111.12(18) no
C12 C6 C14 . 112.84(17) no
C13 C6 C14 . 110.92(18) no
C5 C6 C13 . 108.62(17) no
C5 C6 C14 . 111.66(19) no
C8 C7 C12 . 118.5(2) no
C7 C8 C9 . 121.0(2) no
C8 C9 C10 . 121.2(2) no
C9 C10 C11 . 117.0(2) no
N1 C11 C12 . 108.72(17) no
C10 C11 C12 . 122.6(2) no
N1 C11 C10 . 128.7(2) no
C7 C12 C11 . 119.8(2) no
C6 C12 C7 . 131.1(2) no
C6 C12 C11 . 109.10(18) no
C2 C4 H4 . 118.00 no
C5 C4 H4 . 118.00 no
C8 C7 H7 . 121.00 no
C12 C7 H7 . 121.00 no
C7 C8 H8 . 119.00 no
C9 C8 H8 . 120.00 no
C8 C9 H9 . 119.00 no
C10 C9 H9 . 119.00 no
C9 C10 H10 . 122.00 no
C11 C10 H10 . 122.00 no
C6 C13 H131 . 109.00 no
C6 C13 H132 . 110.00 no
C6 C13 H133 . 109.00 no
H131 C13 H132 . 110.00 no
H131 C13 H133 . 110.00 no
H132 C13 H133 . 109.00 no
C6 C14 H141 . 109.00 no
C6 C14 H142 . 109.00 no
C6 C14 H143 . 109.00 no
H141 C14 H142 . 109.00 no
H141 C14 H143 . 109.00 no
H142 C14 H143 . 110.00 no
Cl1 C15 Cl2 . 110.82(13) no
Cl1 C15 Cl3 . 109.94(16) no
Cl2 C15 Cl3 . 110.12(13) no
Cl1 C15 H15 . 109.00 no
Cl2 C15 H15 . 109.00 no
Cl3 C15 H15 . 109.00 no

loop_
_geom_bond_atom_site_label_1
_geom_bond_atom_site_label_2
_geom_bond_site_symmetry_2
_geom_bond_distance
_geom_bond_publ_flag
Cl1 C15 . 1.751(2) no
Cl2 C15 . 1.753(3) no
Cl3 C15 . 1.760(3) no
O1 C1 . 1.230(3) no
O2 C3 . 1.260(3) no
N1 C5 . 1.343(3) no
N1 C11 . 1.405(3) no
N1 H1 . 0.8800 no
C1 C2 2_556 1.466(3) no
C1 C2 . 1.466(3) no
C2 C4 . 1.388(3) no
C2 C3 . 1.453(3) no
C4 C5 . 1.380(3) no
C5 C6 . 1.525(3) no
C6 C12 . 1.516(3) no
C6 C13 . 1.537(3) no
C6 C14 . 1.533(3) no
C7 C12 . 1.380(3) no
C7 C8 . 1.390(3) no
C8 C9 . 1.384(3) no
C9 C10 . 1.389(3) no
C10 C11 . 1.383(3) no
C11 C12 . 1.387(3) no
C4 H4 . 0.9300 no
C7 H7 . 0.9300 no
C8 H8 . 0.9300 no
C9 H9 . 0.9300 no
C10 H10 . 0.9300 no
C13 H133 . 0.9600 no
C13 H131 . 0.9600 no
C13 H132 . 0.9600 no
C14 H141 . 0.9600 no
C14 H142 . 0.9600 no
C14 H143 . 0.9600 no
C15 H15 . 0.9800 no

loop_
_geom_hbond_atom_site_label_D
_geom_hbond_atom_site_label_H
_geom_hbond_atom_site_label_A
_geom_hbond_distance_DH
_geom_hbond_distance_HA
_geom_hbond_distance_DA
_geom_hbond_angle_DHA
_geom_hbond_publ_flag
N1 H1 O2 0.88 1.96 2.7835(18) 156 yes
C15 H15 O1 0.98 2.13 3.075(3) 161 yes

loop_
_geom_torsion_atom_site_label_1
_geom_torsion_atom_site_label_2
_geom_torsion_atom_site_label_3
_geom_torsion_atom_site_label_4
_geom_torsion_site_symmetry_1
_geom_torsion_site_symmetry_3
_geom_torsion_site_symmetry_4
_geom_torsion
_geom_torsion_publ_flag
C11 N1 C5 C4 . . . 179.2(2) no
C11 N1 C5 C6 . . . -2.7(2) no
C5 N1 C11 C10 . . . -177.9(2) no
C5 N1 C11 C12 . . . 0.8(2) no
O1 C1 C2 C3 . . . 180.00(2) no
O1 C1 C2 C4 . . . 0.9(3) no
C2 C1 C2 C3 2_556 . . 0.00(12) no
C2 C1 C2 C4 2_556 . . -179.1(2) no
C2 C1 C2 C3 . 2_556 . 0.02(16) no
C1 C2 C3 O2 . . . 180.000(10) no
C1 C2 C3 C2 . . 2_556 0.00(11) no
C4 C2 C3 O2 . . . -0.9(3) no
C4 C2 C3 C2 . . 2_556 179.1(3) no
C1 C2 C4 C5 . . . 176.79(19) no
C3 C2 C4 C5 . . . -1.9(4) no
C2 C4 C5 N1 . . . 3.0(3) no
C2 C4 C5 C6 . . . -174.8(2) no
N1 C5 C6 C12 . . . 3.3(2) no
N1 C5 C6 C13 . . . -113.77(19) no
N1 C5 C6 C14 . . . 123.59(19) no
C4 C5 C6 C12 . . . -178.6(2) no
C4 C5 C6 C13 . . . 64.3(3) no
C4 C5 C6 C14 . . . -58.3(3) no
C5 C6 C12 C7 . . . 177.2(2) no
C5 C6 C12 C11 . . . -2.8(2) no
C13 C6 C12 C7 . . . -67.6(3) no
C13 C6 C12 C11 . . . 112.4(2) no
C14 C6 C12 C7 . . . 57.7(3) no
C14 C6 C12 C11 . . . -122.3(2) no
C12 C7 C8 C9 . . . -0.6(3) no
C8 C7 C12 C6 . . . -179.9(2) no
C8 C7 C12 C11 . . . 0.1(3) no
C7 C8 C9 C10 . . . 0.8(4) no
C8 C9 C10 C11 . . . -0.4(3) no
C9 C10 C11 N1 . . . 178.4(2) no
C9 C10 C11 C12 . . . -0.1(3) no
N1 C11 C12 C6 . . . 1.5(2) no
N1 C11 C12 C7 . . . -178.52(19) no
C10 C11 C12 C6 . . . -179.7(2) no
C10 C11 C12 C7 . . . 0.2(3) no
